data_4127343
loop_
_publ_author_name
'Zhang, Jianpeng'
'Li, Zijian'
'Zhuo, Junming'
'Cui, Yue'
'Han, Ting'
'Li, Chao'

_publ_section_title
;
 Tandem Decarboxylative Cyclization/Alkenylation Strategy for Total
 Syntheses of (+)-Longirabdiol, (-)-Longirabdolactone, and (-)-Effusin.
;
_journal_issue 20
_journal_name_full 'Journal of the American Chemical Society'
_journal_page_first 8372
_journal_page_last 8380
_journal_paper_doi 10.1021/jacs.9b03978
_journal_volume 141
_journal_year 2019
_chemical_formula_sum 'C18 H22 O5'
_chemical_formula_weight 318.35
_space_group_crystal_system monoclinic
_space_group_IT_number 14
_space_group_name_Hall '-P 2ybc'
_space_group_name_H-M_alt 'P 1 21/c 1'
_symmetry_space_group_name_Hall '-P 2ybc'
_symmetry_space_group_name_H-M 'P 1 21/c 1'
_atom_sites_solution_hydrogens geom
_audit_creation_method SHELXL-2014/7
_cell_angle_alpha 90
_cell_angle_beta 93.571(3)
_cell_angle_gamma 90
_cell_formula_units_Z 8
_cell_length_a 14.9673(4)
_cell_length_b 10.4532(3)
_cell_length_c 20.7264(7)
_cell_measurement_reflns_used 8229
_cell_measurement_temperature 180.0(2)
_cell_measurement_theta_max 29.2880
_cell_measurement_theta_min 2.1770
_cell_volume 3236.48(17)
_computing_structure_refinement 'SHELXL-2014/7 (Sheldrick, 2014)'
_diffrn_ambient_environment N~2~
_diffrn_ambient_temperature 180.0(2)
_diffrn_detector 'CCD plate'
_diffrn_measured_fraction_theta_full 1.000
_diffrn_measured_fraction_theta_max 0.999
_diffrn_measurement_device 'four-circle diffractometer'
_diffrn_measurement_device_type 'XtaLAB AFC12 (RINC): Kappa single'
_diffrn_radiation_monochromator graphite
_diffrn_radiation_probe x-ray
_diffrn_radiation_type 'Mo K\a'
_diffrn_radiation_wavelength 0.71073
_diffrn_reflns_av_R_equivalents 0.0699
_diffrn_reflns_av_unetI/netI 0.0759
_diffrn_reflns_Laue_measured_fraction_full 1.000
_diffrn_reflns_Laue_measured_fraction_max 0.999
_diffrn_reflns_limit_h_max 19
_diffrn_reflns_limit_h_min -13
_diffrn_reflns_limit_k_max 13
_diffrn_reflns_limit_k_min -13
_diffrn_reflns_limit_l_max 26
_diffrn_reflns_limit_l_min -26
_diffrn_reflns_number 23772
_diffrn_reflns_point_group_measured_fraction_full 1.000
_diffrn_reflns_point_group_measured_fraction_max 0.999
_diffrn_reflns_theta_full 25.242
_diffrn_reflns_theta_max 27.482
_diffrn_reflns_theta_min 2.183
_diffrn_source 'fine-focus sealed X-ray tube'
_diffrn_source_type 'Enhance (Mo) X-ray Source'
_exptl_absorpt_coefficient_mu 0.095
_exptl_absorpt_correction_T_max 1.00000
_exptl_absorpt_correction_T_min 0.71911
_exptl_absorpt_correction_type multi-scan
_exptl_absorpt_process_details
;
CrysAlisPro 1.171.39.29a (Rigaku Oxford Diffraction, 2015)
Empirical absorption correction using spherical harmonics,
 implemented in SCALE3 ABSPACK scaling algorithm.
;
_exptl_crystal_colour colorless
_exptl_crystal_density_diffrn 1.307
_exptl_crystal_description plate-like
_exptl_crystal_F_000 1360
_exptl_crystal_size_max 0.4
_exptl_crystal_size_mid 0.2
_exptl_crystal_size_min 0.06
_refine_diff_density_max 0.396
_refine_diff_density_min -0.278
_refine_diff_density_rms 0.060
_refine_ls_extinction_method none
_refine_ls_goodness_of_fit_ref 1.029
_refine_ls_hydrogen_treatment constr
_refine_ls_matrix_type full
_refine_ls_number_parameters 430
_refine_ls_number_reflns 7411
_refine_ls_number_restraints 2
_refine_ls_restrained_S_all 1.029
_refine_ls_R_factor_all 0.0786
_refine_ls_R_factor_gt 0.0578
_refine_ls_shift/su_max 0.001
_refine_ls_shift/su_mean 0.000
_refine_ls_structure_factor_coef Fsqd
_refine_ls_weighting_details 'w=1/[\s^2^(Fo^2^)+(0.0594P)^2^+1.1378P] where P=(Fo^2^+2Fc^2^)/3'
_refine_ls_weighting_scheme calc
_refine_ls_wR_factor_gt 0.1475
_refine_ls_wR_factor_ref 0.1607
_reflns_Friedel_coverage 0.000
_reflns_number_gt 5335
_reflns_number_total 7411
_reflns_threshold_expression 'I > 2\s(I)'
_cod_data_source_file ja9b03978_si_005.cif
_cod_data_source_block 3
_cod_database_code 4127343
_shelx_shelxl_version_number 2014/7
_shelx_space_group_comment
;
The symmetry employed for this shelxl refinement is uniquely defined
by the following loop, which should always be used as a source of
symmetry information in preference to the above space-group names.
They are only intended as comments.
;

loop_
_space_group_symop_operation_xyz
'x, y, z'
'-x, y+1/2, -z+1/2'
'-x, -y, -z'
'x, -y-1/2, z-1/2'

loop_
_atom_site_label
_atom_site_type_symbol
_atom_site_fract_x
_atom_site_fract_y
_atom_site_fract_z
_atom_site_U_iso_or_equiv
_atom_site_adp_type
_atom_site_occupancy
_atom_site_site_symmetry_order
_atom_site_calc_flag
_atom_site_refinement_flags_posn
_atom_site_refinement_flags_adp
_atom_site_refinement_flags_occupancy
_atom_site_disorder_assembly
_atom_site_disorder_group
O1 O 0.38564(7) 0.35648(11) 0.35498(6) 0.0282(3) Uani 1 1 d . . . . .
O2 O 0.46233(8) 0.62408(11) 0.38891(6) 0.0293(3) Uani 1 1 d . . . . .
H2 H 0.4352 0.6872 0.3747 0.044 Uiso 1 1 calc R U . . .
O3 O 0.49262(8) 0.60036(12) 0.28549(6) 0.0345(3) Uani 1 1 d . . . . .
O4 O 0.75243(7) 0.28597(11) 0.30838(6) 0.0286(3) Uani 1 1 d . . . . .
O5 O 0.86317(7) 0.42144(12) 0.33254(7) 0.0374(3) Uani 1 1 d . . . . .
O6 O 0.88099(7) 0.89489(12) 0.36176(6) 0.0339(3) Uani 1 1 d . . . . .
O9 O 1.24905(7) 0.96712(11) 0.31962(6) 0.0312(3) Uani 1 1 d . . . . .
O10 O 1.35912(7) 0.82929(11) 0.34205(6) 0.0317(3) Uani 1 1 d . . . . .
C1 C 0.32203(11) 0.26389(18) 0.33289(11) 0.0394(5) Uani 1 1 d . . . . .
H1A H 0.3439 0.1791 0.3446 0.047 Uiso 1 1 calc R U . . .
H1B H 0.3137 0.2680 0.2861 0.047 Uiso 1 1 calc R U . . .
C2 C 0.23409(11) 0.28676(16) 0.36209(9) 0.0289(4) Uani 1 1 d . . . . .
C3 C 0.15580(11) 0.29520(16) 0.32275(9) 0.0300(4) Uani 1 1 d . . . . .
H3 H 0.1585 0.2897 0.2781 0.036 Uiso 1 1 calc R U . . .
C4 C 0.07352(12) 0.31170(18) 0.34908(10) 0.0358(4) Uani 1 1 d . . . . .
H4 H 0.0215 0.3167 0.3223 0.043 Uiso 1 1 calc R U . . .
C5 C 0.06940(12) 0.3206(2) 0.41511(10) 0.0416(5) Uani 1 1 d . . . . .
H5 H 0.0145 0.3325 0.4329 0.050 Uiso 1 1 calc R U . . .
C6 C 0.14691(14) 0.3120(2) 0.45499(10) 0.0471(5) Uani 1 1 d . . . . .
H6 H 0.1440 0.3169 0.4996 0.057 Uiso 1 1 calc R U . . .
C7 C 0.22866(12) 0.2959(2) 0.42844(10) 0.0399(5) Uani 1 1 d . . . . .
H7 H 0.2806 0.2913 0.4554 0.048 Uiso 1 1 calc R U . . .
C8 C 0.47058(10) 0.33152(16) 0.33035(8) 0.0258(4) Uani 1 1 d . . . . .
H8A H 0.4664 0.3378 0.2836 0.031 Uiso 1 1 calc R U . . .
H8B H 0.4902 0.2458 0.3422 0.031 Uiso 1 1 calc R U . . .
C9 C 0.53796(10) 0.43053(15) 0.35911(7) 0.0206(3) Uani 1 1 d . . . . .
C10 C 0.55190(11) 0.41073(16) 0.43257(8) 0.0257(4) Uani 1 1 d . . . . .
H10A H 0.4975 0.4346 0.4527 0.031 Uiso 1 1 calc R U . . .
H10B H 0.5629 0.3207 0.4413 0.031 Uiso 1 1 calc R U . . .
C11 C 0.62977(11) 0.48876(18) 0.46276(8) 0.0290(4) Uani 1 1 d . . . . .
H11A H 0.6181 0.5792 0.4561 0.035 Uiso 1 1 calc R U . . .
H11B H 0.6358 0.4730 0.5089 0.035 Uiso 1 1 calc R U . . .
C12 C 0.71629(11) 0.45213(17) 0.43232(8) 0.0273(4) Uani 1 1 d . . . . .
H12A H 0.7285 0.3621 0.4400 0.033 Uiso 1 1 calc R U . . .
H12B H 0.7655 0.5009 0.4526 0.033 Uiso 1 1 calc R U . . .
C13 C 0.71018(10) 0.47806(15) 0.35880(7) 0.0205(3) Uani 1 1 d . . . . .
C14 C 0.62606(10) 0.41530(14) 0.32483(7) 0.0195(3) Uani 1 1 d . . . . .
H14 H 0.6171 0.4526 0.2815 0.023 Uiso 1 1 calc R U . . .
C15 C 0.72114(11) 0.61969(15) 0.34336(9) 0.0290(4) Uani 1 1 d . . . . .
H15A H 0.7197 0.6311 0.2973 0.044 Uiso 1 1 calc R U . . .
H15B H 0.7774 0.6497 0.3624 0.044 Uiso 1 1 calc R U . . .
H15C H 0.6733 0.6674 0.3606 0.044 Uiso 1 1 calc R U . . .
C16 C 0.49650(10) 0.56091(15) 0.34036(8) 0.0220(3) Uani 1 1 d . . . . .
C17 C 0.65653(10) 0.27680(15) 0.31737(8) 0.0249(4) Uani 1 1 d . . . . .
H17A H 0.6456 0.2273 0.3557 0.030 Uiso 1 1 calc R U . . .
H17B H 0.6253 0.2369 0.2802 0.030 Uiso 1 1 calc R U . . .
C18 C 0.78402(10) 0.39792(16) 0.33222(8) 0.0250(4) Uani 1 1 d . . . . .
C19 C 0.81715(11) 0.98836(18) 0.34017(10) 0.0378(5) Uani 1 1 d . . . . .
H19A H 0.8086 0.9852 0.2934 0.045 Uiso 1 1 calc R U . . .
H19B H 0.8390 1.0729 0.3523 0.045 Uiso 1 1 calc R U . . .
C20 C 0.72936(11) 0.96403(16) 0.36975(9) 0.0307(4) Uani 1 1 d . . . . .
C21 C 0.65041(12) 0.96087(17) 0.33102(10) 0.0330(4) Uani 1 1 d . . . . .
H21 H 0.6523 0.9696 0.2865 0.040 Uiso 1 1 calc R U . . .
C22 C 0.56841(12) 0.94479(18) 0.35808(11) 0.0402(5) Uani 1 1 d . . . . .
H22 H 0.5158 0.9434 0.3317 0.048 Uiso 1 1 calc R U . . .
C23 C 0.56504(13) 0.9309(2) 0.42369(12) 0.0494(6) Uani 1 1 d . . . . .
H23 H 0.5102 0.9208 0.4419 0.059 Uiso 1 1 calc R U . . .
C24 C 0.64384(15) 0.9322(3) 0.46298(11) 0.0598(7) Uani 1 1 d . . . . .
H24 H 0.6418 0.9221 0.5074 0.072 Uiso 1 1 calc R U . . .
C25 C 0.72527(13) 0.9485(2) 0.43593(10) 0.0470(5) Uani 1 1 d . . . . .
H25 H 0.7778 0.9491 0.4624 0.056 Uiso 1 1 calc R U . . .
C26 C 0.96661(10) 0.92122(16) 0.33879(9) 0.0295(4) Uani 1 1 d . . . . .
H26A H 0.9860 1.0063 0.3521 0.035 Uiso 1 1 calc R U . . .
H26B H 0.9636 0.9177 0.2919 0.035 Uiso 1 1 calc R U . . .
C27 C 1.03345(10) 0.82105(16) 0.36677(8) 0.0262(4) Uani 1 1 d D . . . .
C28 C 1.04609(11) 0.83532(19) 0.43993(9) 0.0347(4) Uani 1 1 d . . . . .
H28A H 0.9912 0.8101 0.4591 0.042 Uiso 1 1 calc R U . . .
H28B H 1.0569 0.9247 0.4503 0.042 Uiso 1 1 calc R U . . .
C29 C 1.12326(12) 0.7555(2) 0.46985(9) 0.0402(5) Uani 1 1 d . . . . .
H29A H 1.1114 0.6654 0.4619 0.048 Uiso 1 1 calc R U . . .
H29B H 1.1286 0.7690 0.5162 0.048 Uiso 1 1 calc R U . . .
C30 C 1.21099(11) 0.7936(2) 0.44048(8) 0.0335(4) Uani 1 1 d . . . . .
H30A H 1.2597 0.7429 0.4601 0.040 Uiso 1 1 calc R U . . .
H30B H 1.2237 0.8829 0.4498 0.040 Uiso 1 1 calc R U . . .
C31 C 1.20531(10) 0.77267(15) 0.36676(8) 0.0225(3) Uani 1 1 d . . . . .
C32 C 1.12187(10) 0.83839(15) 0.33352(8) 0.0221(3) Uani 1 1 d . . . . .
H32 H 1.1133 0.8037 0.2896 0.026 Uiso 1 1 calc R U . . .
C33 C 1.21587(12) 0.63224(16) 0.34872(10) 0.0347(4) Uani 1 1 d . . . . .
H33A H 1.2114 0.6236 0.3025 0.052 Uiso 1 1 calc R U . . .
H33B H 1.1696 0.5828 0.3669 0.052 Uiso 1 1 calc R U . . .
H33C H 1.2733 0.6019 0.3654 0.052 Uiso 1 1 calc R U . . .
C35 C 1.15310(10) 0.97699(15) 0.32801(9) 0.0278(4) Uani 1 1 d . . . . .
H35A H 1.1226 1.0189 0.2912 0.033 Uiso 1 1 calc R U . . .
H35B H 1.1419 1.0247 0.3668 0.033 Uiso 1 1 calc R U . . .
C36 C 1.28005(10) 0.85382(15) 0.34177(8) 0.0243(3) Uani 1 1 d . . . . .
O7A O 0.95853(9) 0.62181(13) 0.38935(8) 0.0295(4) Uani 0.876(3) 1 d . . P A 1
H7A H 0.9340 0.5579 0.3736 0.044 Uiso 0.876(3) 1 calc R U P A 1
O8A O 0.99169(11) 0.65579(14) 0.28702(9) 0.0356(4) Uani 0.876(3) 1 d . . P A 1
C34A C 0.99346(13) 0.6902(2) 0.34271(12) 0.0238(5) Uani 0.876(3) 1 d D . P A 1
O8B O 0.9732(8) 0.6411(11) 0.4261(6) 0.0356(4) Uani 0.124(3) 1 d . . P A 2
C34B C 0.9874(9) 0.6961(13) 0.3772(8) 0.0238(5) Uani 0.124(3) 1 d D . P A 2
O7B O 0.9708(9) 0.6627(12) 0.3165(8) 0.0295(4) Uani 0.124(3) 1 d . . P A 2
H7B H 0.9427 0.5953 0.3149 0.044 Uiso 0.124(3) 1 calc R U P A 2

loop_
_atom_site_aniso_label
_atom_site_aniso_U_11
_atom_site_aniso_U_22
_atom_site_aniso_U_33
_atom_site_aniso_U_23
_atom_site_aniso_U_13
_atom_site_aniso_U_12
O1 0.0146(5) 0.0281(6) 0.0424(7) -0.0075(5) 0.0068(5) -0.0041(5)
O2 0.0286(6) 0.0259(6) 0.0340(6) -0.0017(5) 0.0065(5) 0.0093(5)
O3 0.0365(7) 0.0368(7) 0.0302(6) 0.0050(5) 0.0032(5) 0.0123(6)
O4 0.0168(5) 0.0254(6) 0.0440(7) -0.0079(5) 0.0062(5) 0.0019(5)
O5 0.0150(6) 0.0384(7) 0.0594(9) -0.0118(6) 0.0067(6) -0.0006(5)
O6 0.0150(6) 0.0307(7) 0.0563(8) 0.0091(6) 0.0043(5) 0.0046(5)
O9 0.0188(6) 0.0209(6) 0.0548(8) 0.0075(5) 0.0085(5) 0.0001(5)
O10 0.0163(6) 0.0310(7) 0.0484(7) 0.0041(6) 0.0074(5) 0.0016(5)
C1 0.0222(9) 0.0358(10) 0.0610(13) -0.0187(9) 0.0097(9) -0.0102(8)
C2 0.0212(8) 0.0233(8) 0.0428(10) -0.0056(7) 0.0076(7) -0.0075(7)
C3 0.0281(9) 0.0268(9) 0.0357(9) 0.0000(7) 0.0062(7) -0.0034(7)
C4 0.0235(9) 0.0357(10) 0.0484(11) 0.0034(8) 0.0032(8) 0.0016(8)
C5 0.0264(9) 0.0482(12) 0.0518(12) -0.0017(10) 0.0157(9) -0.0061(9)
C6 0.0389(11) 0.0677(15) 0.0359(10) -0.0079(10) 0.0114(9) -0.0154(10)
C7 0.0239(9) 0.0535(13) 0.0422(11) -0.0040(9) -0.0007(8) -0.0126(9)
C8 0.0161(7) 0.0257(9) 0.0361(9) -0.0046(7) 0.0060(7) -0.0006(6)
C9 0.0136(7) 0.0226(8) 0.0258(8) -0.0010(6) 0.0036(6) 0.0010(6)
C10 0.0231(8) 0.0294(9) 0.0252(8) 0.0018(7) 0.0064(7) 0.0032(7)
C11 0.0254(8) 0.0403(10) 0.0215(8) -0.0015(7) 0.0019(7) 0.0023(8)
C12 0.0196(8) 0.0351(9) 0.0268(8) -0.0009(7) -0.0017(7) 0.0036(7)
C13 0.0141(7) 0.0222(8) 0.0254(8) -0.0016(6) 0.0020(6) 0.0011(6)
C14 0.0154(7) 0.0209(8) 0.0226(7) -0.0016(6) 0.0032(6) 0.0013(6)
C15 0.0223(8) 0.0231(9) 0.0419(10) 0.0002(7) 0.0033(7) -0.0016(7)
C16 0.0133(7) 0.0235(8) 0.0293(8) -0.0019(6) 0.0015(6) -0.0005(6)
C17 0.0150(7) 0.0234(8) 0.0365(9) -0.0033(7) 0.0045(7) -0.0002(6)
C18 0.0188(8) 0.0251(8) 0.0311(8) -0.0011(7) 0.0021(7) 0.0016(7)
C19 0.0230(9) 0.0320(10) 0.0582(12) 0.0061(9) 0.0018(9) 0.0076(8)
C20 0.0225(8) 0.0228(9) 0.0468(10) -0.0051(8) 0.0006(8) 0.0045(7)
C21 0.0261(9) 0.0271(9) 0.0451(10) 0.0014(8) -0.0036(8) 0.0023(7)
C22 0.0229(9) 0.0368(11) 0.0601(13) -0.0036(9) -0.0038(9) -0.0003(8)
C23 0.0255(10) 0.0596(14) 0.0640(14) -0.0083(11) 0.0111(10) 0.0026(9)
C24 0.0418(12) 0.096(2) 0.0428(12) -0.0088(12) 0.0084(10) 0.0122(13)
C25 0.0243(9) 0.0687(15) 0.0473(12) -0.0143(11) -0.0035(9) 0.0085(10)
C26 0.0167(8) 0.0252(9) 0.0469(10) 0.0053(8) 0.0041(7) 0.0011(7)
C27 0.0151(7) 0.0255(9) 0.0380(9) 0.0060(7) 0.0020(7) -0.0008(6)
C28 0.0213(8) 0.0474(11) 0.0361(10) 0.0063(8) 0.0081(8) 0.0031(8)
C29 0.0259(9) 0.0629(13) 0.0324(9) 0.0129(9) 0.0055(8) 0.0048(9)
C30 0.0190(8) 0.0505(12) 0.0309(9) 0.0058(8) 0.0008(7) 0.0030(8)
C31 0.0145(7) 0.0221(8) 0.0310(8) 0.0034(7) 0.0020(6) 0.0005(6)
C32 0.0157(7) 0.0202(8) 0.0303(8) 0.0019(6) 0.0014(6) -0.0013(6)
C33 0.0255(9) 0.0213(9) 0.0571(12) 0.0035(8) 0.0017(8) 0.0002(7)
C35 0.0175(8) 0.0223(8) 0.0441(10) 0.0041(7) 0.0061(7) 0.0015(6)
C36 0.0191(8) 0.0220(8) 0.0321(8) -0.0021(7) 0.0035(7) -0.0007(6)
O7A 0.0271(7) 0.0253(8) 0.0367(10) 0.0037(6) 0.0069(7) -0.0085(6)
O8A 0.0384(9) 0.0383(9) 0.0302(8) -0.0025(7) 0.0027(7) -0.0126(7)
C34A 0.0151(9) 0.0270(10) 0.0295(13) 0.0057(9) 0.0020(9) 0.0009(7)
O8B 0.0384(9) 0.0383(9) 0.0302(8) -0.0025(7) 0.0027(7) -0.0126(7)
C34B 0.0151(9) 0.0270(10) 0.0295(13) 0.0057(9) 0.0020(9) 0.0009(7)
O7B 0.0271(7) 0.0253(8) 0.0367(10) 0.0037(6) 0.0069(7) -0.0085(6)

loop_
_atom_type_symbol
_atom_type_description
_atom_type_scat_dispersion_real
_atom_type_scat_dispersion_imag
_atom_type_scat_source
C C 0.0033 0.0016 'International Tables Vol C Tables 4.2.6.8 and 6.1.1.4'
H H 0.0000 0.0000 'International Tables Vol C Tables 4.2.6.8 and 6.1.1.4'
O O 0.0106 0.0060 'International Tables Vol C Tables 4.2.6.8 and 6.1.1.4'

loop_
_geom_angle_atom_site_label_1
_geom_angle_atom_site_label_2
_geom_angle_atom_site_label_3
_geom_angle
C1 O1 C8 110.91(12)
C16 O2 H2 109.5
C18 O4 C17 109.63(11)
C19 O6 C26 111.37(13)
C36 O9 C35 110.06(12)
O1 C1 C2 110.48(14)
O1 C1 H1A 109.6
C2 C1 H1A 109.6
O1 C1 H1B 109.6
C2 C1 H1B 109.6
H1A C1 H1B 108.1
C7 C2 C3 118.62(16)
C7 C2 C1 121.19(17)
C3 C2 C1 120.16(17)
C2 C3 C4 120.93(17)
C2 C3 H3 119.5
C4 C3 H3 119.5
C5 C4 C3 119.65(18)
C5 C4 H4 120.2
C3 C4 H4 120.2
C4 C5 C6 120.07(17)
C4 C5 H5 120.0
C6 C5 H5 120.0
C7 C6 C5 119.98(19)
C7 C6 H6 120.0
C5 C6 H6 120.0
C6 C7 C2 120.75(18)
C6 C7 H7 119.6
C2 C7 H7 119.6
O1 C8 C9 108.43(12)
O1 C8 H8A 110.0
C9 C8 H8A 110.0
O1 C8 H8B 110.0
C9 C8 H8B 110.0
H8A C8 H8B 108.4
C16 C9 C10 113.41(13)
C16 C9 C8 104.70(12)
C10 C9 C8 109.77(13)
C16 C9 C14 108.53(12)
C10 C9 C14 111.99(12)
C8 C9 C14 108.07(12)
C11 C10 C9 112.80(13)
C11 C10 H10A 109.0
C9 C10 H10A 109.0
C11 C10 H10B 109.0
C9 C10 H10B 109.0
H10A C10 H10B 107.8
C12 C11 C10 110.07(13)
C12 C11 H11A 109.6
C10 C11 H11A 109.6
C12 C11 H11B 109.6
C10 C11 H11B 109.6
H11A C11 H11B 108.2
C11 C12 C13 111.38(13)
C11 C12 H12A 109.4
C13 C12 H12A 109.4
C11 C12 H12B 109.4
C13 C12 H12B 109.4
H12A C12 H12B 108.0
C18 C13 C15 111.67(13)
C18 C13 C12 105.16(13)
C15 C13 C12 112.12(13)
C18 C13 C14 101.00(12)
C15 C13 C14 114.24(13)
C12 C13 C14 111.74(12)
C17 C14 C9 114.38(12)
C17 C14 C13 102.00(12)
C9 C14 C13 116.12(12)
C17 C14 H14 108.0
C9 C14 H14 108.0
C13 C14 H14 108.0
C13 C15 H15A 109.5
C13 C15 H15B 109.5
H15A C15 H15B 109.5
C13 C15 H15C 109.5
H15A C15 H15C 109.5
H15B C15 H15C 109.5
O3 C16 O2 122.95(15)
O3 C16 C9 122.39(14)
O2 C16 C9 114.61(13)
O4 C17 C14 104.61(12)
O4 C17 H17A 110.8
C14 C17 H17A 110.8
O4 C17 H17B 110.8
C14 C17 H17B 110.8
H17A C17 H17B 108.9
O5 C18 O4 120.06(14)
O5 C18 C13 128.39(15)
O4 C18 C13 111.49(13)
O6 C19 C20 110.04(15)
O6 C19 H19A 109.7
C20 C19 H19A 109.7
O6 C19 H19B 109.7
C20 C19 H19B 109.7
H19A C19 H19B 108.2
C25 C20 C21 118.78(17)
C25 C20 C19 121.07(17)
C21 C20 C19 120.13(17)
C20 C21 C22 120.72(18)
C20 C21 H21 119.6
C22 C21 H21 119.6
C23 C22 C21 120.02(18)
C23 C22 H22 120.0
C21 C22 H22 120.0
C22 C23 C24 119.82(19)
C22 C23 H23 120.1
C24 C23 H23 120.1
C25 C24 C23 120.0(2)
C25 C24 H24 120.0
C23 C24 H24 120.0
C24 C25 C20 120.64(19)
C24 C25 H25 119.7
C20 C25 H25 119.7
O6 C26 C27 108.72(13)
O6 C26 H26A 109.9
C27 C26 H26A 109.9
O6 C26 H26B 109.9
C27 C26 H26B 109.9
H26A C26 H26B 108.3
C34B C27 C28 88.3(7)
C34B C27 C26 110.8(5)
C28 C27 C26 110.27(14)
C34B C27 C32 125.6(6)
C28 C27 C32 112.13(13)
C26 C27 C32 107.95(13)
C28 C27 C34A 115.13(15)
C26 C27 C34A 104.41(14)
C32 C27 C34A 106.44(14)
C27 C28 C29 113.27(15)
C27 C28 H28A 108.9
C29 C28 H28A 108.9
C27 C28 H28B 108.9
C29 C28 H28B 108.9
H28A C28 H28B 107.7
C28 C29 C30 110.00(15)
C28 C29 H29A 109.7
C30 C29 H29A 109.7
C28 C29 H29B 109.7
C30 C29 H29B 109.7
H29A C29 H29B 108.2
C29 C30 C31 111.18(14)
C29 C30 H30A 109.4
C31 C30 H30A 109.4
C29 C30 H30B 109.4
C31 C30 H30B 109.4
H30A C30 H30B 108.0
C36 C31 C33 111.33(13)
C36 C31 C30 105.22(13)
C33 C31 C30 112.29(14)
C36 C31 C32 101.01(12)
C33 C31 C32 114.25(14)
C30 C31 C32 111.81(13)
C35 C32 C27 114.84(13)
C35 C32 C31 102.23(12)
C27 C32 C31 116.11(13)
C35 C32 H32 107.7
C27 C32 H32 107.7
C31 C32 H32 107.7
C31 C33 H33A 109.5
C31 C33 H33B 109.5
H33A C33 H33B 109.5
C31 C33 H33C 109.5
H33A C33 H33C 109.5
H33B C33 H33C 109.5
O9 C35 C32 104.44(12)
O9 C35 H35A 110.9
C32 C35 H35A 110.9
O9 C35 H35B 110.9
C32 C35 H35B 110.9
H35A C35 H35B 108.9
O10 C36 O9 120.36(14)
O10 C36 C31 128.32(15)
O9 C36 C31 111.27(13)
C34A O7A H7A 109.5
O8A C34A O7A 123.1(2)
O8A C34A C27 123.41(17)
O7A C34A C27 113.40(19)
O8B C34B O7B 130.6(14)
O8B C34B C27 130.5(13)
O7B C34B C27 98.9(11)
C34B O7B H7B 109.5

loop_
_geom_bond_atom_site_label_1
_geom_bond_atom_site_label_2
_geom_bond_distance
O1 C1 1.414(2)
O1 C8 1.4233(17)
O2 C16 1.3320(18)
O2 H2 0.8200
O3 C16 1.2078(19)
O4 C18 1.345(2)
O4 C17 1.4620(17)
O5 C18 1.2096(19)
O6 C19 1.419(2)
O6 C26 1.4216(18)
O9 C36 1.3425(19)
O9 C35 1.4610(18)
O10 C36 1.2107(18)
C1 C2 1.502(2)
C1 H1A 0.9700
C1 H1B 0.9700
C2 C7 1.386(3)
C2 C3 1.388(3)
C3 C4 1.389(2)
C3 H3 0.9300
C4 C5 1.377(3)
C4 H4 0.9300
C5 C6 1.385(3)
C5 H5 0.9300
C6 C7 1.383(3)
C6 H6 0.9300
C7 H7 0.9300
C8 C9 1.539(2)
C8 H8A 0.9700
C8 H8B 0.9700
C9 C16 1.537(2)
C9 C10 1.538(2)
C9 C14 1.5445(19)
C10 C11 1.525(2)
C10 H10A 0.9700
C10 H10B 0.9700
C11 C12 1.524(2)
C11 H11A 0.9700
C11 H11B 0.9700
C12 C13 1.545(2)
C12 H12A 0.9700
C12 H12B 0.9700
C13 C18 1.518(2)
C13 C15 1.526(2)
C13 C14 1.549(2)
C14 C17 1.529(2)
C14 H14 0.9800
C15 H15A 0.9600
C15 H15B 0.9600
C15 H15C 0.9600
C17 H17A 0.9700
C17 H17B 0.9700
C19 C20 1.506(2)
C19 H19A 0.9700
C19 H19B 0.9700
C20 C25 1.386(3)
C20 C21 1.387(2)
C21 C22 1.391(2)
C21 H21 0.9300
C22 C23 1.372(3)
C22 H22 0.9300
C23 C24 1.391(3)
C23 H23 0.9300
C24 C25 1.384(3)
C24 H24 0.9300
C25 H25 0.9300
C26 C27 1.537(2)
C26 H26A 0.9700
C26 H26B 0.9700
C27 C34B 1.499(13)
C27 C28 1.524(2)
C27 C32 1.540(2)
C27 C34A 1.563(3)
C28 C29 1.525(2)
C28 H28A 0.9700
C28 H28B 0.9700
C29 C30 1.534(2)
C29 H29A 0.9700
C29 H29B 0.9700
C30 C31 1.541(2)
C30 H30A 0.9700
C30 H30B 0.9700
C31 C36 1.520(2)
C31 C33 1.525(2)
C31 C32 1.549(2)
C32 C35 1.529(2)
C32 H32 0.9800
C33 H33A 0.9600
C33 H33B 0.9600
C33 H33C 0.9600
C35 H35A 0.9700
C35 H35B 0.9700
O7A C34A 1.335(2)
O7A H7A 0.8200
O8A C34A 1.208(3)
O8B C34B 1.195(18)
C34B O7B 1.315(19)
O7B H7B 0.8200

loop_
_geom_hbond_atom_site_label_D
_geom_hbond_atom_site_label_H
_geom_hbond_atom_site_label_A
_geom_hbond_distance_DH
_geom_hbond_distance_HA
_geom_hbond_distance_DA
_geom_hbond_angle_DHA
_geom_hbond_site_symmetry_A
O2 H2 O10 0.82 1.97 2.7828(16) 174.3 1_455
O7A H7A O5 0.82 1.94 2.757(2) 172.4 .
O7B H7B O5 0.82 2.22 3.022(13) 167.8 .

loop_
_geom_torsion_atom_site_label_1
_geom_torsion_atom_site_label_2
_geom_torsion_atom_site_label_3
_geom_torsion_atom_site_label_4
_geom_torsion
C8 O1 C1 C2 176.83(15)
O1 C1 C2 C7 -54.1(2)
O1 C1 C2 C3 127.92(18)
C7 C2 C3 C4 -0.4(3)
C1 C2 C3 C4 177.65(16)
C2 C3 C4 C5 0.4(3)
C3 C4 C5 C6 -0.6(3)
C4 C5 C6 C7 0.8(3)
C5 C6 C7 C2 -0.8(3)
C3 C2 C7 C6 0.6(3)
C1 C2 C7 C6 -177.43(18)
C1 O1 C8 C9 -176.79(14)
O1 C8 C9 C16 -56.42(16)
O1 C8 C9 C10 65.64(16)
O1 C8 C9 C14 -171.97(12)
C16 C9 C10 C11 -73.64(16)
C8 C9 C10 C11 169.65(13)
C14 C9 C10 C11 49.62(18)
C9 C10 C11 C12 -59.27(18)
C10 C11 C12 C13 60.34(18)
C11 C12 C13 C18 -161.11(14)
C11 C12 C13 C15 77.35(17)
C11 C12 C13 C14 -52.39(18)
C16 C9 C14 C17 -158.07(13)
C10 C9 C14 C17 75.97(17)
C8 C9 C14 C17 -45.06(17)
C16 C9 C14 C13 83.48(16)
C10 C9 C14 C13 -42.49(18)
C8 C9 C14 C13 -163.51(13)
C18 C13 C14 C17 30.43(14)
C15 C13 C14 C17 150.43(13)
C12 C13 C14 C17 -80.94(14)
C18 C13 C14 C9 155.48(13)
C15 C13 C14 C9 -84.52(17)
C12 C13 C14 C9 44.11(18)
C10 C9 C16 O3 169.14(15)
C8 C9 C16 O3 -71.22(18)
C14 C9 C16 O3 44.0(2)
C10 C9 C16 O2 -13.32(18)
C8 C9 C16 O2 106.32(15)
C14 C9 C16 O2 -138.45(13)
C18 O4 C17 C14 21.87(17)
C9 C14 C17 O4 -158.64(12)
C13 C14 C17 O4 -32.45(15)
C17 O4 C18 O5 176.19(15)
C17 O4 C18 C13 -1.33(18)
C15 C13 C18 O5 41.7(2)
C12 C13 C18 O5 -80.1(2)
C14 C13 C18 O5 163.56(17)
C15 C13 C18 O4 -141.01(14)
C12 C13 C18 O4 97.15(15)
C14 C13 C18 O4 -19.19(17)
C26 O6 C19 C20 -175.30(15)
O6 C19 C20 C25 51.7(2)
O6 C19 C20 C21 -130.40(18)
C25 C20 C21 C22 1.2(3)
C19 C20 C21 C22 -176.80(16)
C20 C21 C22 C23 -0.5(3)
C21 C22 C23 C24 -0.4(3)
C22 C23 C24 C25 0.6(4)
C23 C24 C25 C20 0.2(4)
C21 C20 C25 C24 -1.0(3)
C19 C20 C25 C24 176.9(2)
C19 O6 C26 C27 176.99(15)
O6 C26 C27 C34B 30.5(7)
O6 C26 C27 C28 -65.61(18)
O6 C26 C27 C32 171.58(13)
O6 C26 C27 C34A 58.60(18)
C34B C27 C28 C29 78.6(6)
C26 C27 C28 C29 -169.83(15)
C32 C27 C28 C29 -49.5(2)
C34A C27 C28 C29 72.38(19)
C27 C28 C29 C30 58.7(2)
C28 C29 C30 C31 -59.6(2)
C29 C30 C31 C36 161.12(15)
C29 C30 C31 C33 -77.62(18)
C29 C30 C31 C32 52.33(19)
C34B C27 C32 C35 178.8(8)
C28 C27 C32 C35 -76.49(18)
C26 C27 C32 C35 45.17(19)
C34A C27 C32 C35 156.79(15)
C34B C27 C32 C31 -62.0(8)
C28 C27 C32 C31 42.64(19)
C26 C27 C32 C31 164.30(14)
C34A C27 C32 C31 -84.08(17)
C36 C31 C32 C35 -30.16(15)
C33 C31 C32 C35 -149.76(14)
C30 C31 C32 C35 81.31(16)
C36 C31 C32 C27 -155.95(13)
C33 C31 C32 C27 84.44(18)
C30 C31 C32 C27 -44.49(19)
C36 O9 C35 C32 -21.50(18)
C27 C32 C35 O9 158.64(13)
C31 C32 C35 O9 32.02(16)
C35 O9 C36 O10 -176.46(15)
C35 O9 C36 C31 1.20(18)
C33 C31 C36 O10 -41.8(2)
C30 C31 C36 O10 80.0(2)
C32 C31 C36 O10 -163.52(17)
C33 C31 C36 O9 140.73(15)
C30 C31 C36 O9 -97.38(16)
C32 C31 C36 O9 19.06(17)
C28 C27 C34A O8A -168.48(19)
C26 C27 C34A O8A 70.5(2)
C32 C27 C34A O8A -43.6(2)
C28 C27 C34A O7A 13.8(2)
C26 C27 C34A O7A -107.28(17)
C32 C27 C34A O7A 138.66(15)
C28 C27 C34B O8B -1.3(15)
C26 C27 C34B O8B -112.4(15)
C32 C27 C34B O8B 115.0(15)
C28 C27 C34B O7B -178.9(10)
C26 C27 C34B O7B 70.1(10)
C32 C27 C34B O7B -62.6(12)
